data_4107086
loop_
_publ_author_name
'Daniel P. Harrison'
'Diana A. Iovan'
'William H. Myers'
'Michal Sabat'
'Sisi Wang'
'Victor E. Zottig'
'W. Dean Harman'

_publ_section_title
;
 [4 + 2] Cyclocondensation Reactions of Tungsten-Dihydropyridine Complexes
 and the Generation of Tri- and Tetrasubstituted Piperidines
;
_journal_name_full 'Journal of the American Chemical Society'
_journal_page_first 18378
_journal_page_last 18387
_journal_paper_doi 10.1021/ja2075086
_journal_volume 133
_journal_year 2011
_chemical_formula_sum 'C29.5 H40.5 B N9 O3 P W'
_chemical_formula_weight 794.84
_chemical_name_systematic
; 
 ? 
;
_space_group_IT_number 14
_symmetry_cell_setting monoclinic
_symmetry_space_group_name_Hall '-P 2ybc'
_symmetry_space_group_name_H-M 'P 1 21/c 1'
_atom_sites_solution_hydrogens geom
_atom_sites_solution_primary direct
_atom_sites_solution_secondary difmap
_audit_creation_method SHELXL-97
_cell_angle_alpha 90.00
_cell_angle_beta 106.337(3)
_cell_angle_gamma 90.00
_cell_formula_units_Z 8
_cell_length_a 17.156(1)
_cell_length_b 23.184(2)
_cell_length_c 17.542(1)
_cell_measurement_reflns_used 3236
_cell_measurement_temperature 153(2)
_cell_measurement_theta_max 21.60
_cell_measurement_theta_min 2.29
_cell_volume 6695.5(8)
_computing_cell_refinement 'Bruker SAINT'
_computing_data_collection 'Bruker APEX2'
_computing_data_reduction 'Bruker SAINT'
_computing_molecular_graphics 'Bruker SHELXTL'
_computing_publication_material 'Bruker SHELXTL'
_computing_structure_refinement 'SHELXL-97 (Sheldrick, 2008)'
_computing_structure_solution 'SHELXS-97 (Sheldrick, 2008)'
_diffrn_ambient_temperature 153(2)
_diffrn_measured_fraction_theta_full 0.996
_diffrn_measured_fraction_theta_max 0.996
_diffrn_measurement_device_type 'Bruker APEX-II CCD'
_diffrn_measurement_method '\f and \w scans'
_diffrn_radiation_monochromator graphite
_diffrn_radiation_source 'fine-focus sealed tube'
_diffrn_radiation_type MoK\a
_diffrn_radiation_wavelength 0.71073
_diffrn_reflns_av_R_equivalents 0.0865
_diffrn_reflns_av_sigmaI/netI 0.0822
_diffrn_reflns_limit_h_max 17
_diffrn_reflns_limit_h_min -17
_diffrn_reflns_limit_k_max 24
_diffrn_reflns_limit_k_min -24
_diffrn_reflns_limit_l_max 18
_diffrn_reflns_limit_l_min -18
_diffrn_reflns_number 30739
_diffrn_reflns_theta_full 21.89
_diffrn_reflns_theta_max 21.89
_diffrn_reflns_theta_min 1.24
_exptl_absorpt_coefficient_mu 3.543
_exptl_absorpt_correction_T_max 0.7183
_exptl_absorpt_correction_T_min 0.3619
_exptl_absorpt_correction_type empirical
_exptl_absorpt_process_details 'Bruker SADABS'
_exptl_crystal_colour brown
_exptl_crystal_density_diffrn 1.577
_exptl_crystal_density_meas 0
_exptl_crystal_description needle
_exptl_crystal_F_000 3188
_exptl_crystal_size_max 0.36
_exptl_crystal_size_mid 0.11
_exptl_crystal_size_min 0.10
_refine_diff_density_max 2.440
_refine_diff_density_min -1.252
_refine_diff_density_rms 0.198
_refine_ls_extinction_coef 0
_refine_ls_extinction_method none
_refine_ls_goodness_of_fit_ref 0.967
_refine_ls_hydrogen_treatment mixed
_refine_ls_matrix_type full
_refine_ls_number_parameters 831
_refine_ls_number_reflns 8063
_refine_ls_number_restraints 0
_refine_ls_restrained_S_all 0.967
_refine_ls_R_factor_all 0.0847
_refine_ls_R_factor_gt 0.0516
_refine_ls_shift/su_max 0.001
_refine_ls_shift/su_mean 0.000
_refine_ls_structure_factor_coef Fsqd
_refine_ls_weighting_details 'calc w=1/[\s^2^(Fo^2^)+(0.1000P)^2^+0.0000P] where P=(Fo^2^+2Fc^2^)/3'
_refine_ls_weighting_scheme calc
_refine_ls_wR_factor_gt 0.1285
_refine_ls_wR_factor_ref 0.1515
_reflns_number_gt 5836
_reflns_number_total 8063
_reflns_threshold_expression >2sigma(I)
_cod_data_source_file ja2075086_si_004.cif
_cod_data_source_block dan55_0m
_cod_original_cell_volume 6695.2(9)
_cod_original_formula_sum 'C29.50 H40.50 B N9 O3 P W'
_cod_database_code 4107086

loop_
_symmetry_equiv_pos_as_xyz
'x, y, z'
'-x, y+1/2, -z+1/2'
'-x, -y, -z'
'x, -y-1/2, z-1/2'

loop_
_atom_site_label
_atom_site_type_symbol
_atom_site_fract_x
_atom_site_fract_y
_atom_site_fract_z
_atom_site_U_iso_or_equiv
_atom_site_adp_type
_atom_site_occupancy
_atom_site_symmetry_multiplicity
_atom_site_calc_flag
_atom_site_refinement_flags
W1 W 0.43238(3) 0.33442(2) 0.27069(3) 0.01825(18) Uani 1 1 d .
W2 W 0.07092(3) 0.78241(2) 0.24899(3) 0.02391(19) Uani 1 1 d .
P1A P 0.3565(2) 0.30672(15) 0.36905(19) 0.0270(8) Uani 1 1 d .
P1B P 0.1572(2) 0.80481(15) 0.1578(2) 0.0325(9) Uani 1 1 d .
O1A O 0.4790(5) 0.5111(3) 0.3724(5) 0.028(2) Uani 1 1 d .
O2A O 0.2565(5) 0.4667(4) 0.3218(5) 0.037(2) Uani 1 1 d .
O3A O 0.2818(5) 0.3769(4) 0.1552(5) 0.034(2) Uani 1 1 d .
O1B O 0.0253(5) 0.6022(3) 0.1571(5) 0.030(2) Uani 1 1 d .
O2B O 0.2493(5) 0.6510(4) 0.2137(6) 0.038(2) Uani 1 1 d .
O3B O 0.2173(5) 0.7444(4) 0.3767(5) 0.035(2) Uani 1 1 d .
N1A N 0.3667(6) 0.4782(4) 0.2757(5) 0.024(2) Uani 1 1 d .
N2A N 0.5288(5) 0.5138(4) 0.3179(5) 0.024(2) Uani 1 1 d .
N3A N 0.5010(5) 0.3206(4) 0.1833(5) 0.023(2) Uani 1 1 d .
N4A N 0.5419(6) 0.2695(4) 0.1809(5) 0.024(2) Uani 1 1 d .
N5A N 0.3903(5) 0.2477(4) 0.2219(5) 0.021(2) Uani 1 1 d .
N6A N 0.4447(6) 0.2052(4) 0.2180(5) 0.026(3) Uani 1 1 d .
N7A N 0.5387(6) 0.2873(4) 0.3491(6) 0.023(2) Uani 1 1 d .
N8A N 0.5679(5) 0.2382(4) 0.3220(5) 0.020(2) Uani 1 1 d .
N9A N 0.3453(5) 0.3622(4) 0.2039(5) 0.017(2) Uani 1 1 d .
N1B N 0.1372(6) 0.6378(4) 0.2563(6) 0.028(3) Uani 1 1 d .
N2B N -0.0272(5) 0.6035(4) 0.2105(5) 0.022(2) Uani 1 1 d .
N3B N -0.0084(6) 0.8014(5) 0.3247(6) 0.031(3) Uani 1 1 d .
N4B N -0.0508(6) 0.8527(4) 0.3181(6) 0.032(3) Uani 1 1 d .
N5B N 0.1083(6) 0.8708(5) 0.2912(7) 0.036(3) Uani 1 1 d .
N6B N 0.0517(6) 0.9148(4) 0.2829(7) 0.035(3) Uani 1 1 d .
N7B N -0.0301(6) 0.8272(5) 0.1566(6) 0.033(3) Uani 1 1 d .
N8B N -0.0641(6) 0.8762(4) 0.1761(6) 0.028(3) Uani 1 1 d .
N9B N 0.1565(5) 0.7568(4) 0.3236(6) 0.023(2) Uani 1 1 d .
C1A C 0.5086(8) 0.4116(5) 0.2916(7) 0.025(3) Uani 1 1 d .
C2A C 0.4662(6) 0.4085(5) 0.3536(6) 0.018(3) Uani 1 1 d .
H2A H 0.5016 0.3980 0.4061 0.021 Uiso 1 1 calc R
C3A C 0.4219(7) 0.4641(5) 0.3530(6) 0.024(3) Uani 1 1 d .
H3A H 0.3912 0.4623 0.3925 0.029 Uiso 1 1 calc R
C4A C 0.4082(7) 0.4869(6) 0.2139(7) 0.029(3) Uani 1 1 d .
H4A H 0.3853 0.4601 0.1702 0.034 Uiso 1 1 calc R
C5A C 0.4973(7) 0.4695(5) 0.2539(7) 0.024(3) Uani 1 1 d .
H5A H 0.5284 0.4718 0.2149 0.029 Uiso 1 1 calc R
C6A C 0.2854(8) 0.4786(5) 0.2673(7) 0.028(3) Uani 1 1 d .
C7A C 0.2293(7) 0.4979(5) 0.1877(7) 0.034(3) Uani 1 1 d .
H7A1 H 0.1756 0.4833 0.1820 0.051 Uiso 1 1 calc R
H7A2 H 0.2492 0.4831 0.1456 0.051 Uiso 1 1 calc R
H7A3 H 0.2279 0.5392 0.1854 0.051 Uiso 1 1 calc R
C8A C 0.4039(7) 0.5482(5) 0.1798(7) 0.032(3) Uani 1 1 d .
H8A1 H 0.3482 0.5616 0.1664 0.038 Uiso 1 1 calc R
H8A2 H 0.4365 0.5738 0.2200 0.038 Uiso 1 1 calc R
C9A C 0.4327(9) 0.5507(7) 0.1094(9) 0.050(4) Uani 1 1 d .
H9A H 0.4026 0.5304 0.0652 0.060 Uiso 1 1 calc R
C10A C 0.4943(11) 0.5778(9) 0.1019(12) 0.095(7) Uani 1 1 d .
H10A H 0.5264 0.5988 0.1444 0.114 Uiso 1 1 calc R
H10B H 0.5075 0.5765 0.0540 0.114 Uiso 1 1 calc R
C11A C 0.6109(7) 0.5078(5) 0.3612(7) 0.025(3) Uani 1 1 d .
C12A C 0.6382(7) 0.5041(5) 0.4431(7) 0.031(3) Uani 1 1 d .
H12A H 0.6011 0.5010 0.4726 0.037 Uiso 1 1 calc R
C13A C 0.7216(7) 0.5049(6) 0.4815(7) 0.035(3) Uani 1 1 d .
H13A H 0.7395 0.5033 0.5367 0.042 Uiso 1 1 calc R
C14A C 0.7771(7) 0.5082(5) 0.4390(8) 0.035(3) Uani 1 1 d .
H14A H 0.8324 0.5079 0.4651 0.041 Uiso 1 1 calc R
C15A C 0.7510(7) 0.5119(6) 0.3579(8) 0.033(3) Uani 1 1 d .
H15A H 0.7889 0.5138 0.3292 0.040 Uiso 1 1 calc R
C16A C 0.6712(7) 0.5130(5) 0.3192(7) 0.029(3) Uani 1 1 d .
H16A H 0.6549 0.5171 0.2643 0.034 Uiso 1 1 calc R
C17A C 0.5154(8) 0.3540(6) 0.1262(7) 0.033(3) Uani 1 1 d .
H17A H 0.4950 0.3911 0.1141 0.039 Uiso 1 1 calc R
C18A C 0.5646(8) 0.3257(6) 0.0879(7) 0.033(3) Uani 1 1 d .
H18A H 0.5838 0.3398 0.0469 0.040 Uiso 1 1 calc R
C19A C 0.5791(8) 0.2724(6) 0.1234(7) 0.031(3) Uani 1 1 d .
H19A H 0.6097 0.2431 0.1097 0.037 Uiso 1 1 calc R
C20A C 0.3165(7) 0.2267(5) 0.1857(6) 0.026(3) Uani 1 1 d .
H20A H 0.2683 0.2473 0.1783 0.031 Uiso 1 1 calc R
C21A C 0.3210(7) 0.1717(5) 0.1613(7) 0.030(3) Uani 1 1 d .
H21A H 0.2778 0.1478 0.1362 0.036 Uiso 1 1 calc R
C22A C 0.4027(8) 0.1582(5) 0.1813(7) 0.028(3) Uani 1 1 d .
H22A H 0.4250 0.1234 0.1715 0.033 Uiso 1 1 calc R
C23A C 0.6276(7) 0.2146(6) 0.3803(7) 0.029(3) Uani 1 1 d .
H23A H 0.6557 0.1810 0.3764 0.034 Uiso 1 1 calc R
C24A C 0.6401(7) 0.2486(6) 0.4469(7) 0.028(3) Uani 1 1 d .
H24A H 0.6783 0.2433 0.4958 0.034 Uiso 1 1 calc R
C25A C 0.5833(7) 0.2928(5) 0.4254(6) 0.023(3) Uani 1 1 d .
H25A H 0.5770 0.3223 0.4591 0.028 Uiso 1 1 calc R
C26A C 0.3654(10) 0.3495(7) 0.4569(8) 0.058(5) Uani 1 1 d .
H26A H 0.3330 0.3838 0.4429 0.087 Uiso 1 1 calc R
H26B H 0.4212 0.3601 0.4798 0.087 Uiso 1 1 calc R
H26C H 0.3466 0.3275 0.4947 0.087 Uiso 1 1 calc R
C27A C 0.2499(8) 0.3031(8) 0.3284(9) 0.061(5) Uani 1 1 d .
H27A H 0.2369 0.2764 0.2847 0.092 Uiso 1 1 calc R
H27B H 0.2293 0.3406 0.3099 0.092 Uiso 1 1 calc R
H27C H 0.2255 0.2902 0.3684 0.092 Uiso 1 1 calc R
C28A C 0.3839(9) 0.2362(6) 0.4116(9) 0.054(4) Uani 1 1 d .
H28A H 0.3471 0.2250 0.4413 0.081 Uiso 1 1 calc R
H28B H 0.4383 0.2372 0.4463 0.081 Uiso 1 1 calc R
H28C H 0.3809 0.2087 0.3699 0.081 Uiso 1 1 calc R
C1B C -0.0039(10) 0.7060(5) 0.2293(8) 0.032(4) Uani 1 1 d .
C2B C 0.0402(7) 0.7064(5) 0.1707(7) 0.024(3) Uani 1 1 d .
C3B C 0.0841(7) 0.6499(5) 0.1763(7) 0.026(3) Uani 1 1 d .
H3B H 0.1166 0.6498 0.1384 0.031 Uiso 1 1 calc R
C4B C 0.0915(6) 0.6314(5) 0.3154(7) 0.020(3) Uani 1 1 d .
H4B H 0.1135 0.6582 0.3593 0.023 Uiso 1 1 calc R
C5B C 0.0033(7) 0.6498(5) 0.2708(7) 0.029(3) Uani 1 1 d .
H5B H -0.0297 0.6504 0.3082 0.034 Uiso 1 1 calc R
C6B C 0.2200(7) 0.6397(5) 0.2675(8) 0.031(3) Uani 1 1 d .
C7B C 0.2724(7) 0.6233(6) 0.3497(8) 0.036(3) Uani 1 1 d .
H7B1 H 0.2761 0.5821 0.3540 0.054 Uiso 1 1 calc R
H7B2 H 0.2485 0.6382 0.3890 0.054 Uiso 1 1 calc R
H7B3 H 0.3258 0.6393 0.3580 0.054 Uiso 1 1 calc R
C8B C 0.0952(8) 0.5707(5) 0.3480(7) 0.034(3) Uani 1 1 d .
H8B1 H 0.0749 0.5440 0.3044 0.041 Uiso 1 1 calc R
H8B2 H 0.1514 0.5608 0.3738 0.041 Uiso 1 1 calc R
C9B C 0.0479(8) 0.5641(7) 0.4050(8) 0.044(4) Uani 1 1 d .
H9B H 0.0631 0.5874 0.4499 0.053 Uiso 1 1 calc R
C10B C -0.0127(9) 0.5298(7) 0.4004(10) 0.064(5) Uani 1 1 d .
H10C H -0.0307 0.5054 0.3569 0.076 Uiso 1 1 calc R
H10D H -0.0382 0.5294 0.4407 0.076 Uiso 1 1 calc R
C11B C -0.1097(8) 0.6089(5) 0.1659(7) 0.028(3) Uani 1 1 d .
C12B C -0.1704(8) 0.6079(5) 0.2055(7) 0.031(3) Uani 1 1 d .
H12B H -0.1554 0.6077 0.2607 0.037 Uiso 1 1 calc R
C13B C -0.2493(8) 0.6073(6) 0.1652(7) 0.033(3) Uani 1 1 d .
H13B H -0.2878 0.6075 0.1934 0.040 Uiso 1 1 calc R
C14B C -0.2753(8) 0.6066(6) 0.0840(8) 0.038(4) Uani 1 1 d .
H14B H -0.3303 0.6053 0.0571 0.046 Uiso 1 1 calc R
C15B C -0.2179(9) 0.6076(6) 0.0435(8) 0.047(4) Uani 1 1 d .
H15B H -0.2347 0.6068 -0.0117 0.056 Uiso 1 1 calc R
C16B C -0.1355(8) 0.6097(6) 0.0820(7) 0.037(4) Uani 1 1 d .
H16B H -0.0978 0.6117 0.0530 0.045 Uiso 1 1 calc R
C17B C -0.0998(7) 0.8511(6) 0.3655(8) 0.037(4) Uani 1 1 d .
H17B H -0.1348 0.8806 0.3706 0.044 Uiso 1 1 calc R
C18B C -0.0910(8) 0.7996(6) 0.4052(8) 0.036(3) Uani 1 1 d .
H18B H -0.1172 0.7873 0.4421 0.044 Uiso 1 1 calc R
C19B C -0.0333(7) 0.7696(6) 0.3774(7) 0.030(3) Uani 1 1 d .
H19B H -0.0148 0.7327 0.3935 0.036 Uiso 1 1 calc R
C20B C 0.0894(9) 0.9640(6) 0.3101(10) 0.051(4) Uani 1 1 d .
H20B H 0.0648 0.9994 0.3123 0.061 Uiso 1 1 calc R
C21B C 0.1742(8) 0.9524(6) 0.3350(10) 0.053(4) Uani 1 1 d .
H21B H 0.2164 0.9785 0.3541 0.063 Uiso 1 1 calc R
C22B C 0.1794(8) 0.8936(6) 0.3244(9) 0.048(4) Uani 1 1 d .
H22B H 0.2277 0.8728 0.3392 0.058 Uiso 1 1 calc R
C23B C -0.1183(7) 0.8982(6) 0.1099(9) 0.042(4) Uani 1 1 d .
H23B H -0.1497 0.9311 0.1083 0.051 Uiso 1 1 calc R
C24B C -0.1187(7) 0.8639(6) 0.0467(9) 0.035(3) Uani 1 1 d .
H24B H -0.1494 0.8687 -0.0058 0.042 Uiso 1 1 calc R
C25B C -0.0622(7) 0.8195(5) 0.0783(7) 0.031(3) Uani 1 1 d .
H25B H -0.0492 0.7894 0.0490 0.037 Uiso 1 1 calc R
C26B C 0.1423(9) 0.8779(6) 0.1195(10) 0.065(5) Uani 1 1 d .
H26D H 0.1549 0.9047 0.1629 0.097 Uiso 1 1 calc R
H26E H 0.0867 0.8829 0.0889 0.097 Uiso 1 1 calc R
H26F H 0.1773 0.8848 0.0863 0.097 Uiso 1 1 calc R
C27B C 0.2649(8) 0.8018(6) 0.2062(8) 0.043(4) Uani 1 1 d .
H27D H 0.2941 0.8149 0.1702 0.064 Uiso 1 1 calc R
H27E H 0.2802 0.7627 0.2218 0.064 Uiso 1 1 calc R
H27F H 0.2776 0.8260 0.2524 0.064 Uiso 1 1 calc R
C28B C 0.1488(8) 0.7617(7) 0.0693(8) 0.051(4) Uani 1 1 d .
H28D H 0.0931 0.7604 0.0379 0.076 Uiso 1 1 calc R
H28E H 0.1677 0.7233 0.0845 0.076 Uiso 1 1 calc R
H28F H 0.1813 0.7787 0.0387 0.076 Uiso 1 1 calc R
C1S C 0.0071(10) 0.5258(7) 0.9793(9) 0.059(5) Uani 1 1 d .
H1S1 H -0.0297 0.5559 0.9863 0.071 Uiso 1 1 calc R
H1S2 H -0.0056 0.5175 0.9230 0.071 Uiso 1 1 calc R
C2S C 0.0975(9) 0.5492(8) 1.0094(10) 0.073(6) Uani 1 1 d .
H2S1 H 0.1288 0.5184 0.9947 0.088 Uiso 1 1 calc R
H2S2 H 0.1094 0.5466 1.0667 0.088 Uiso 1 1 calc R
C3S C 0.152(4) 0.6141(13) 0.9953(16) 0.45(5) Uani 1 1 d .
H3S1 H 0.1550 0.6156 0.9414 0.677 Uiso 1 1 calc R
H3S2 H 0.2063 0.6131 1.0307 0.677 Uiso 1 1 calc R
H3S3 H 0.1244 0.6475 1.0063 0.677 Uiso 1 1 calc R
B1A B 0.5346(8) 0.2188(7) 0.2349(8) 0.025(3) Uani 1 1 d .
B1B B -0.0411(10) 0.8993(7) 0.2612(10) 0.040(4) Uani 1 1 d .
H1BA H 0.570(8) 0.177(6) 0.220(8) 0.07(5) Uiso 1 1 d .
H1BB H -0.084(6) 0.938(5) 0.267(5) 0.01(3) Uiso 1 1 d .
H2B H 0.007(5) 0.714(3) 0.114(5) -0.018(19) Uiso 1 1 d .
H1A H 0.561(6) 0.401(4) 0.306(5) -0.01(2) Uiso 1 1 d .
H1B H -0.042(7) 0.717(5) 0.208(7) 0.02(4) Uiso 1 1 d .

loop_
_atom_site_aniso_label
_atom_site_aniso_U_11
_atom_site_aniso_U_22
_atom_site_aniso_U_33
_atom_site_aniso_U_23
_atom_site_aniso_U_13
_atom_site_aniso_U_12
W1 0.0116(3) 0.0164(3) 0.0271(3) -0.0007(2) 0.0060(2) 0.0005(2)
W2 0.0121(3) 0.0164(3) 0.0416(3) -0.0020(2) 0.0049(2) 0.0008(2)
P1A 0.0220(19) 0.024(2) 0.0378(19) 0.0009(15) 0.0137(15) -0.0017(15)
P1B 0.0174(19) 0.027(2) 0.053(2) 0.0083(17) 0.0101(16) -0.0013(15)
O1A 0.020(5) 0.024(5) 0.043(5) -0.012(4) 0.016(4) -0.002(4)
O2A 0.026(5) 0.047(7) 0.043(6) -0.003(4) 0.018(5) 0.004(4)
O3A 0.020(5) 0.040(6) 0.039(5) -0.005(4) 0.002(4) 0.009(4)
O1B 0.021(5) 0.024(5) 0.045(5) -0.008(4) 0.010(4) -0.001(4)
O2B 0.017(5) 0.036(6) 0.067(7) 0.006(5) 0.023(5) 0.001(4)
O3B 0.017(5) 0.034(6) 0.048(5) -0.004(4) -0.001(4) 0.001(4)
N1A 0.015(6) 0.023(6) 0.037(6) -0.010(5) 0.013(5) -0.001(4)
N2A 0.005(5) 0.032(7) 0.036(6) -0.003(5) 0.006(4) 0.001(4)
N3A 0.010(5) 0.028(7) 0.025(5) -0.004(5) -0.003(4) -0.005(5)
N4A 0.015(6) 0.028(7) 0.027(6) -0.006(5) 0.004(5) 0.009(5)
N5A 0.009(6) 0.020(6) 0.037(6) 0.000(5) 0.014(5) -0.006(5)
N6A 0.027(6) 0.030(7) 0.023(5) -0.004(5) 0.012(5) 0.000(5)
N7A 0.019(6) 0.017(6) 0.038(6) -0.009(5) 0.014(5) -0.004(5)
N8A 0.010(5) 0.017(6) 0.033(6) 0.008(5) 0.004(5) 0.000(4)
N9A 0.012(5) 0.023(6) 0.025(5) 0.004(4) 0.001(4) 0.005(4)
N1B 0.024(6) 0.019(6) 0.040(6) 0.000(5) 0.010(5) -0.004(5)
N2B 0.015(6) 0.021(6) 0.031(6) -0.001(4) 0.010(5) 0.002(4)
N3B 0.019(6) 0.030(7) 0.041(6) -0.006(5) 0.004(5) 0.004(5)
N4B 0.010(6) 0.027(7) 0.057(7) -0.017(5) 0.008(5) 0.000(5)
N5B 0.013(5) 0.039(8) 0.023(8) -0.015(6) 0.004(5) 0.008(5)
N6B 0.019(6) 0.019(7) 0.078(8) -0.002(6) 0.029(6) 0.004(5)
N7B 0.022(6) 0.034(8) 0.045(7) -0.009(5) 0.009(5) -0.012(5)
N8B 0.009(6) 0.026(7) 0.057(7) 0.001(5) 0.022(5) 0.000(5)
N9B 0.011(5) 0.029(7) 0.037(6) -0.010(5) 0.002(5) -0.004(4)
C1A 0.014(8) 0.029(8) 0.030(7) 0.005(6) 0.003(6) 0.006(6)
C2A 0.007(6) 0.019(7) 0.028(6) 0.000(5) 0.006(5) 0.008(5)
C3A 0.015(7) 0.034(8) 0.024(7) 0.000(5) 0.007(5) -0.012(6)
C4A 0.007(7) 0.049(9) 0.030(7) 0.002(6) 0.005(5) 0.005(6)
C5A 0.020(7) 0.021(8) 0.035(7) -0.005(6) 0.015(6) 0.008(6)
C6A 0.025(8) 0.018(8) 0.039(8) -0.015(6) 0.005(7) 0.000(6)
C7A 0.016(7) 0.022(8) 0.054(9) 0.008(6) -0.006(6) -0.014(6)
C8A 0.018(7) 0.023(8) 0.052(8) 0.010(6) 0.008(6) 0.002(6)
C9A 0.040(10) 0.052(11) 0.067(10) 0.012(8) 0.029(8) 0.003(8)
C10A 0.065(14) 0.12(2) 0.106(16) 0.052(14) 0.039(12) 0.011(13)
C11A 0.033(8) 0.005(7) 0.039(8) -0.004(5) 0.015(6) 0.007(5)
C12A 0.029(8) 0.022(8) 0.043(8) -0.002(6) 0.012(6) -0.008(6)
C13A 0.025(8) 0.042(9) 0.032(7) -0.010(6) -0.004(6) 0.000(6)
C14A 0.013(7) 0.030(9) 0.058(10) -0.014(7) 0.006(7) 0.003(6)
C15A 0.010(7) 0.045(10) 0.049(9) -0.007(7) 0.015(6) -0.001(6)
C16A 0.031(8) 0.023(8) 0.033(7) 0.002(6) 0.012(6) -0.008(6)
C17A 0.040(9) 0.027(8) 0.033(7) 0.007(6) 0.015(7) 0.003(6)
C18A 0.040(9) 0.037(9) 0.035(7) -0.005(6) 0.030(7) 0.011(7)
C19A 0.032(8) 0.029(9) 0.032(7) -0.004(6) 0.012(6) -0.007(6)
C20A 0.014(7) 0.034(9) 0.028(7) 0.000(6) 0.005(5) 0.000(6)
C21A 0.023(8) 0.016(8) 0.054(8) -0.012(6) 0.018(6) -0.005(6)
C22A 0.035(9) 0.016(8) 0.034(7) 0.000(6) 0.013(6) -0.003(6)
C23A 0.018(7) 0.039(9) 0.033(7) 0.007(6) 0.014(6) 0.002(6)
C24A 0.026(8) 0.037(9) 0.025(7) 0.006(6) 0.014(6) 0.011(6)
C25A 0.024(7) 0.028(8) 0.017(6) -0.006(5) 0.005(5) 0.000(6)
C26A 0.083(13) 0.053(11) 0.053(10) -0.019(8) 0.045(9) -0.026(9)
C27A 0.030(9) 0.100(15) 0.059(10) 0.001(9) 0.021(8) 0.007(9)
C28A 0.045(10) 0.041(10) 0.092(12) 0.030(8) 0.046(9) 0.012(7)
C1B 0.036(9) 0.014(8) 0.038(8) 0.009(6) -0.005(8) 0.010(7)
C2B 0.014(7) 0.028(8) 0.031(7) -0.006(6) 0.007(6) -0.006(6)
C3B 0.025(7) 0.008(7) 0.055(8) 0.002(6) 0.027(6) -0.002(5)
C4B 0.015(6) 0.017(7) 0.038(7) -0.002(5) 0.008(5) -0.004(5)
C5B 0.019(7) 0.025(8) 0.044(8) -0.002(6) 0.011(6) 0.000(6)
C6B 0.021(7) 0.017(8) 0.046(10) 0.016(7) 0.011(7) 0.012(6)
C7B 0.008(7) 0.025(8) 0.076(10) -0.003(7) 0.014(7) 0.002(6)
C8B 0.035(8) 0.013(8) 0.047(8) 0.007(6) 0.000(7) -0.004(6)
C9B 0.026(9) 0.055(11) 0.054(9) 0.014(7) 0.014(7) 0.003(8)
C10B 0.032(10) 0.079(13) 0.084(12) 0.040(10) 0.024(9) 0.010(9)
C11B 0.042(9) 0.010(7) 0.033(7) 0.005(5) 0.011(7) -0.003(6)
C12B 0.030(9) 0.034(9) 0.032(7) -0.003(6) 0.013(6) -0.002(6)
C13B 0.023(8) 0.036(9) 0.043(9) -0.001(6) 0.014(6) -0.010(6)
C14B 0.024(8) 0.037(9) 0.053(10) 0.006(7) 0.011(7) 0.004(6)
C15B 0.041(10) 0.061(11) 0.030(8) 0.001(7) -0.005(7) 0.005(8)
C16B 0.032(9) 0.043(9) 0.035(8) 0.003(6) 0.004(7) 0.003(7)
C17B 0.013(7) 0.035(10) 0.063(9) -0.012(7) 0.014(7) 0.002(6)
C18B 0.031(8) 0.040(10) 0.041(8) -0.001(7) 0.015(7) 0.001(7)
C19B 0.022(7) 0.034(9) 0.036(7) -0.002(6) 0.009(6) -0.004(6)
C20B 0.046(10) 0.004(8) 0.104(13) -0.016(7) 0.022(9) -0.001(7)
C21B 0.019(8) 0.030(10) 0.109(13) -0.014(8) 0.018(8) -0.010(7)
C22B 0.028(9) 0.027(10) 0.087(11) -0.002(8) 0.013(8) 0.000(7)
C23B 0.012(7) 0.040(10) 0.069(10) 0.031(9) 0.002(7) 0.006(6)
C24B 0.012(7) 0.033(9) 0.058(9) 0.012(7) 0.004(6) 0.007(6)
C25B 0.027(8) 0.027(8) 0.034(8) -0.006(6) 0.000(6) -0.003(6)
C26B 0.050(10) 0.042(11) 0.101(13) 0.031(9) 0.020(10) 0.011(8)
C27B 0.031(9) 0.027(9) 0.072(10) -0.001(7) 0.018(7) 0.000(6)
C28B 0.030(9) 0.064(12) 0.061(10) 0.010(8) 0.017(7) -0.009(8)
C1S 0.071(12) 0.064(13) 0.048(10) -0.001(7) 0.023(9) 0.020(10)
C2S 0.046(11) 0.106(16) 0.066(11) -0.013(11) 0.014(9) 0.025(10)
C3S 1.22(16) 0.10(3) 0.13(2) 0.06(2) 0.34(6) 0.15(5)
B1A 0.005(7) 0.034(10) 0.034(8) 0.009(7) 0.006(6) -0.001(6)
B1B 0.031(10) 0.031(11) 0.059(11) -0.005(8) 0.014(8) -0.010(8)

loop_
_atom_type_symbol
_atom_type_description
_atom_type_scat_dispersion_real
_atom_type_scat_dispersion_imag
_atom_type_scat_source
C C 0.0033 0.0016 'International Tables Vol C Tables 4.2.6.8 and 6.1.1.4'
H H 0.0000 0.0000 'International Tables Vol C Tables 4.2.6.8 and 6.1.1.4'
B B 0.0013 0.0007 'International Tables Vol C Tables 4.2.6.8 and 6.1.1.4'
N N 0.0061 0.0033 'International Tables Vol C Tables 4.2.6.8 and 6.1.1.4'
O O 0.0106 0.0060 'International Tables Vol C Tables 4.2.6.8 and 6.1.1.4'
P P 0.1023 0.0942 'International Tables Vol C Tables 4.2.6.8 and 6.1.1.4'
W W -0.8490 6.8722 'International Tables Vol C Tables 4.2.6.8 and 6.1.1.4'

loop_
_geom_angle_atom_site_label_1
_geom_angle_atom_site_label_2
_geom_angle_atom_site_label_3
_geom_angle
_geom_angle_site_symmetry_1
N9A W1 C1A 99.8(4) .
N9A W1 N3A 96.4(4) .
C1A W1 N3A 79.9(4) .
N9A W1 C2A 99.8(4) .
C1A W1 C2A 39.0(4) .
N3A W1 C2A 118.5(4) .
N9A W1 N5A 87.2(4) .
C1A W1 N5A 156.7(4) .
N3A W1 N5A 77.2(3) .
C2A W1 N5A 161.5(4) .
N9A W1 N7A 172.3(4) .
C1A W1 N7A 87.2(4) .
N3A W1 N7A 81.6(3) .
C2A W1 N7A 87.6(4) .
N5A W1 N7A 85.1(3) .
N9A W1 P1A 92.5(3) .
C1A W1 P1A 119.6(3) .
N3A W1 P1A 156.8(3) .
C2A W1 P1A 80.7(3) .
N5A W1 P1A 81.9(2) .
N7A W1 P1A 86.8(3) .
N9B W2 C1B 100.1(5) .
N9B W2 N3B 98.4(4) .
C1B W2 N3B 79.6(5) .
N9B W2 C2B 101.2(4) .
C1B W2 C2B 38.4(5) .
N3B W2 C2B 117.1(4) .
N9B W2 N5B 87.8(4) .
C1B W2 N5B 156.6(5) .
N3B W2 N5B 77.5(4) .
C2B W2 N5B 160.9(4) .
N9B W2 N7B 172.1(4) .
C1B W2 N7B 87.7(4) .
N3B W2 N7B 82.0(4) .
C2B W2 N7B 85.4(4) .
N5B W2 N7B 84.6(4) .
N9B W2 P1B 91.4(3) .
C1B W2 P1B 119.8(4) .
N3B W2 P1B 156.5(3) .
C2B W2 P1B 81.4(3) .
N5B W2 P1B 81.6(3) .
N7B W2 P1B 85.3(3) .
C27A P1A C26A 101.6(8) .
C27A P1A C28A 104.1(8) .
C26A P1A C28A 101.3(8) .
C27A P1A W1 114.3(5) .
C26A P1A W1 120.6(5) .
C28A P1A W1 112.9(5) .
C27B P1B C26B 103.3(7) .
C27B P1B C28B 101.8(7) .
C26B P1B C28B 103.1(8) .
C27B P1B W2 113.6(5) .
C26B P1B W2 112.4(6) .
C28B P1B W2 120.7(5) .
C3A O1A N2A 111.4(8) .
C3B O1B N2B 110.1(8) .
C6A N1A C3A 118.7(10) .
C6A N1A C4A 127.9(10) .
C3A N1A C4A 113.3(9) .
C11A N2A O1A 109.1(8) .
C11A N2A C5A 115.5(9) .
O1A N2A C5A 108.0(8) .
C17A N3A N4A 105.6(10) .
C17A N3A W1 132.9(9) .
N4A N3A W1 121.4(7) .
C19A N4A N3A 109.5(10) .
C19A N4A B1A 129.9(11) .
N3A N4A B1A 120.3(10) .
C20A N5A N6A 106.4(9) .
C20A N5A W1 132.2(8) .
N6A N5A W1 121.1(7) .
C22A N6A N5A 108.7(9) .
C22A N6A B1A 129.0(11) .
N5A N6A B1A 120.6(10) .
C25A N7A N8A 105.1(9) .
C25A N7A W1 134.5(8) .
N8A N7A W1 120.2(6) .
C23A N8A N7A 110.2(9) .
C23A N8A B1A 128.9(11) .
N7A N8A B1A 120.8(9) .
O3A N9A W1 174.4(8) .
C6B N1B C3B 117.9(11) .
C6B N1B C4B 129.3(10) .
C3B N1B C4B 112.4(9) .
C11B N2B O1B 110.3(8) .
C11B N2B C5B 115.1(9) .
O1B N2B C5B 108.0(8) .
C19B N3B N4B 105.5(10) .
C19B N3B W2 132.7(9) .
N4B N3B W2 121.5(8) .
C17B N4B N3B 109.4(11) .
C17B N4B B1B 129.4(12) .
N3B N4B B1B 121.2(11) .
C22B N5B N6B 106.6(11) .
C22B N5B W2 132.2(9) .
N6B N5B W2 121.2(7) .
C20B N6B N5B 109.7(10) .
C20B N6B B1B 129.8(12) .
N5B N6B B1B 119.3(11) .
C25B N7B N8B 106.7(10) .
C25B N7B W2 133.1(9) .
N8B N7B W2 119.8(7) .
N7B N8B C23B 109.5(11) .
N7B N8B B1B 121.7(11) .
C23B N8B B1B 128.8(13) .
O3B N9B W2 173.9(8) .
C2A C1A C5A 110.1(10) .
C2A C1A W1 71.8(7) .
C5A C1A W1 132.0(8) .
C1A C2A C3A 108.0(10) .
C1A C2A W1 69.2(6) .
C3A C2A W1 128.6(7) .
O1A C3A N1A 105.7(9) .
O1A C3A C2A 109.9(9) .
N1A C3A C2A 113.3(9) .
N1A C4A C8A 115.9(10) .
N1A C4A C5A 104.6(9) .
C8A C4A C5A 110.6(10) .
C1A C5A N2A 108.0(9) .
C1A C5A C4A 115.2(10) .
N2A C5A C4A 105.2(9) .
O2A C6A N1A 122.7(11) .
O2A C6A C7A 119.5(12) .
N1A C6A C7A 117.7(12) .
C9A C8A C4A 112.2(11) .
C10A C9A C8A 126.9(18) .
C12A C11A N2A 124.1(11) .
C12A C11A C16A 117.2(11) .
N2A C11A C16A 118.2(10) .
C11A C12A C13A 120.0(12) .
C14A C13A C12A 120.8(12) .
C13A C14A C15A 119.8(11) .
C16A C15A C14A 121.0(12) .
C15A C16A C11A 121.2(11) .
N3A C17A C18A 110.8(12) .
C19A C18A C17A 105.2(12) .
N4A C19A C18A 108.8(12) .
N5A C20A C21A 111.1(11) .
C20A C21A C22A 106.1(11) .
N6A C22A C21A 107.6(11) .
N8A C23A C24A 108.5(12) .
C23A C24A C25A 105.2(10) .
N7A C25A C24A 111.0(10) .
C2B C1B C5B 111.6(12) .
C2B C1B W2 72.6(8) .
C5B C1B W2 132.8(10) .
C1B C2B C3B 107.7(11) .
C1B C2B W2 69.0(7) .
C3B C2B W2 129.0(8) .
O1B C3B N1B 106.1(9) .
O1B C3B C2B 110.0(9) .
N1B C3B C2B 113.1(10) .
N1B C4B C8B 112.7(10) .
N1B C4B C5B 104.7(9) .
C8B C4B C5B 112.1(10) .
C1B C5B N2B 108.7(10) .
C1B C5B C4B 115.1(11) .
N2B C5B C4B 104.9(9) .
O2B C6B N1B 122.0(12) .
O2B C6B C7B 121.9(11) .
N1B C6B C7B 116.1(12) .
C9B C8B C4B 112.5(11) .
C10B C9B C8B 127.8(16) .
C12B C11B C16B 117.2(11) .
C12B C11B N2B 119.3(10) .
C16B C11B N2B 123.2(12) .
C13B C12B C11B 121.2(12) .
C12B C13B C14B 122.3(13) .
C15B C14B C13B 118.0(12) .
C14B C15B C16B 122.2(12) .
C15B C16B C11B 119.0(13) .
N4B C17B C18B 110.0(12) .
C17B C18B C19B 104.0(12) .
N3B C19B C18B 111.2(12) .
N6B C20B C21B 107.6(12) .
C22B C21B C20B 104.1(12) .
N5B C22B C21B 111.8(12) .
C24B C23B N8B 108.8(13) .
C23B C24B C25B 105.0(12) .
N7B C25B C24B 110.1(12) .
C1S C1S C2S 113.5(17) 3_567
C1S C2S C3S 137(2) .
N6A B1A N4A 107.0(9) .
N6A B1A N8A 109.1(10) .
N4A B1A N8A 108.5(10) .
N4B B1B N8B 110.3(11) .
N4B B1B N6B 107.2(12) .
N8B B1B N6B 106.4(12) .

loop_
_geom_bond_atom_site_label_1
_geom_bond_atom_site_label_2
_geom_bond_distance
_geom_bond_site_symmetry_2
W1 N9A 1.742(8) .
W1 C1A 2.186(12) .
W1 N3A 2.203(10) .
W1 C2A 2.221(11) .
W1 N5A 2.225(9) .
W1 N7A 2.236(10) .
W1 P1A 2.520(3) .
W2 N9B 1.771(9) .
W2 C1B 2.157(14) .
W2 N3B 2.196(11) .
W2 C2B 2.205(12) .
W2 N5B 2.211(11) .
W2 N7B 2.265(11) .
W2 P1B 2.519(4) .
P1A C27A 1.768(14) .
P1A C26A 1.803(13) .
P1A C28A 1.805(13) .
P1B C27B 1.804(13) .
P1B C26B 1.815(14) .
P1B C28B 1.819(15) .
O1A C3A 1.441(13) .
O1A N2A 1.451(12) .
O2A C6A 1.226(15) .
O3A N9A 1.228(11) .
O1B C3B 1.469(14) .
O1B N2B 1.471(12) .
O2B C6B 1.216(16) .
O3B N9B 1.222(11) .
N1A C6A 1.362(16) .
N1A C3A 1.456(14) .
N1A C4A 1.468(15) .
N2A C11A 1.407(14) .
N2A C5A 1.504(14) .
N3A C17A 1.343(16) .
N3A N4A 1.384(13) .
N4A C19A 1.338(16) .
N4A B1A 1.536(17) .
N5A C20A 1.338(14) .
N5A N6A 1.370(13) .
N6A C22A 1.364(15) .
N6A B1A 1.520(17) .
N7A C25A 1.349(14) .
N7A N8A 1.381(13) .
N8A C23A 1.344(14) .
N8A B1A 1.540(17) .
N1B C6B 1.380(16) .
N1B C3B 1.470(15) .
N1B C4B 1.472(15) .
N2B C11B 1.417(15) .
N2B C5B 1.494(15) .
N3B C19B 1.343(16) .
N3B N4B 1.383(14) .
N4B C17B 1.339(17) .
N4B B1B 1.51(2) .
N5B C22B 1.307(16) .
N5B N6B 1.388(14) .
N6B C20B 1.331(16) .
N6B B1B 1.570(19) .
N7B C25B 1.339(15) .
N7B N8B 1.364(14) .
N8B C23B 1.365(15) .
N8B B1B 1.530(19) .
C1A C2A 1.471(17) .
C1A C5A 1.485(16) .
C2A C3A 1.494(16) .
C4A C8A 1.535(17) .
C4A C5A 1.546(15) .
C6A C7A 1.522(16) .
C8A C9A 1.453(19) .
C9A C10A 1.27(2) .
C11A C12A 1.382(16) .
C11A C16A 1.433(17) .
C12A C13A 1.401(16) .
C13A C14A 1.366(18) .
C14A C15A 1.368(17) .
C15A C16A 1.346(16) .
C17A C18A 1.383(17) .
C18A C19A 1.376(17) .
C20A C21A 1.356(16) .
C21A C22A 1.382(17) .
C23A C24A 1.375(17) .
C24A C25A 1.391(17) .
C1B C2B 1.436(19) .
C1B C5B 1.482(17) .
C2B C3B 1.501(16) .
C4B C8B 1.514(16) .
C4B C5B 1.555(15) .
C6B C7B 1.516(17) .
C8B C9B 1.462(19) .
C9B C10B 1.29(2) .
C11B C12B 1.404(18) .
C11B C16B 1.412(16) .
C12B C13B 1.340(16) .
C13B C14B 1.367(17) .
C14B C15B 1.366(19) .
C15B C16B 1.385(18) .
C17B C18B 1.370(18) .
C18B C19B 1.404(18) .
C20B C21B 1.421(19) .
C21B C22B 1.382(19) .
C23B C24B 1.36(2) .
C24B C25B 1.416(17) .
C1S C1S 1.46(3) 3_567
C1S C2S 1.59(2) .
C2S C3S 1.83(5) .
